data_4109486
loop_
_publ_author_name
'Yuki Nishioka'
'Takumi Yamaguchi'
'Michito Yoshizawa'
'Makoto Fujita'

_publ_contact_author 'Makoto Fujita'
_publ_contact_author_email mfujita@appchem.t.u-tokyo.ac.jp
_publ_section_title
;
 Unusual [2+4] and [2+2] Cycloadditions of Arenes in the Confined Cavity
 of Self-Assembled Cages
;
_journal_name_full 'Journal of the American Chemical Society'
_journal_page_first 7000
_journal_page_last 7001
_journal_paper_doi 10.1021/ja071591x
_journal_volume 129
_journal_year 2007
_chemical_formula_sum 'C134 H167 N43 O111.5 Pd6'
_chemical_formula_weight 4802.51
_chemical_name_systematic
; 
 ? 
;
_space_group_IT_number 88
_symmetry_cell_setting tetragonal
_symmetry_space_group_name_Hall '-I 4ad'
_symmetry_space_group_name_H-M 'I 41/a :2'
_atom_sites_solution_hydrogens geom
_atom_sites_solution_primary direct
_atom_sites_solution_secondary difmap
_audit_creation_method SHELXL-97
_cell_angle_alpha 90.00
_cell_angle_beta 90.00
_cell_angle_gamma 90.00
_cell_formula_units_Z 4
_cell_length_a 26.2759(19)
_cell_length_b 26.2759(19)
_cell_length_c 31.734(5)
_cell_measurement_reflns_used 13917
_cell_measurement_temperature 80(2)
_cell_measurement_theta_max 28.97
_cell_measurement_theta_min 1.69
_cell_volume 21910(4)
_computing_cell_refinement 'Bruker SMART'
_computing_data_collection 'Bruker SMART'
_computing_data_reduction 'Bruker SAINT'
_computing_molecular_graphics 'Bruker SHELXTL'
_computing_publication_material 'Bruker SHELXTL'
_computing_structure_refinement 'SHELXL-97 (Sheldrick, 1997)'
_computing_structure_solution 'SHELXS-97 (Sheldrick, 1990)'
_diffrn_ambient_temperature 80(2)
_diffrn_measured_fraction_theta_full 0.958
_diffrn_measured_fraction_theta_max 0.958
_diffrn_measurement_device_type 'CCD area detector'
_diffrn_measurement_method 'phi and omega scans'
_diffrn_radiation_monochromator graphite
_diffrn_radiation_source 'fine-focus sealed tube'
_diffrn_radiation_type MoK\a
_diffrn_radiation_wavelength 0.71073
_diffrn_reflns_av_R_equivalents 0.0568
_diffrn_reflns_av_sigmaI/netI 0.0414
_diffrn_reflns_limit_h_max 35
_diffrn_reflns_limit_h_min -35
_diffrn_reflns_limit_k_max 35
_diffrn_reflns_limit_k_min -35
_diffrn_reflns_limit_l_max 43
_diffrn_reflns_limit_l_min -41
_diffrn_reflns_number 127788
_diffrn_reflns_theta_full 28.97
_diffrn_reflns_theta_max 28.97
_diffrn_reflns_theta_min 1.69
_exptl_absorpt_coefficient_mu 0.589
_exptl_absorpt_correction_T_max 0.9982
_exptl_absorpt_correction_T_min 0.9982
_exptl_absorpt_correction_type empirical
_exptl_crystal_colour yellow
_exptl_crystal_density_diffrn 1.456
_exptl_crystal_density_meas 0
_exptl_crystal_description block
_exptl_crystal_F_000 9760
_exptl_crystal_size_max 0.03
_exptl_crystal_size_mid 0.03
_exptl_crystal_size_min 0.03
_refine_diff_density_max 1.374
_refine_diff_density_min -0.884
_refine_diff_density_rms 0.135
_refine_ls_extinction_method none
_refine_ls_goodness_of_fit_ref 1.026
_refine_ls_hydrogen_treatment constr
_refine_ls_matrix_type full
_refine_ls_number_parameters 683
_refine_ls_number_reflns 13917
_refine_ls_number_restraints 168
_refine_ls_restrained_S_all 1.026
_refine_ls_R_factor_all 0.1076
_refine_ls_R_factor_gt 0.0712
_refine_ls_shift/su_max 0.005
_refine_ls_shift/su_mean 0.000
_refine_ls_structure_factor_coef Fsqd
_refine_ls_weighting_details 'calc w=1/[\s^2^(Fo^2^)+(0.1177P)^2^+188.1454P] where P=(Fo^2^+2Fc^2^)/3'
_refine_ls_weighting_scheme calc
_refine_ls_wR_factor_gt 0.2021
_refine_ls_wR_factor_ref 0.2419
_reflns_number_gt 9332
_reflns_number_total 13917
_reflns_threshold_expression >2sigma(I)
_cod_data_source_file ja071591xsi20070315_024606.cif
_cod_data_source_block i41a
_cod_original_sg_symbol_H-M 'I 41/a'
_cod_original_formula_sum 'C134 H167 N43 O111.50 Pd6'
_cod_database_code 4109486

loop_
_symmetry_equiv_pos_as_xyz
'x, y, z'
'-x+1/2, -y, z+1/2'
'-y+3/4, x+1/4, z+1/4'
'y+3/4, -x+3/4, z+3/4'
'x+1/2, y+1/2, z+1/2'
'-x+1, -y+1/2, z+1'
'-y+5/4, x+3/4, z+3/4'
'y+5/4, -x+5/4, z+5/4'
'-x, -y, -z'
'x-1/2, y, -z-1/2'
'y-3/4, -x-1/4, -z-1/4'
'-y-3/4, x-3/4, -z-3/4'
'-x+1/2, -y+1/2, -z+1/2'
'x, y+1/2, -z'
'y-1/4, -x+1/4, -z+1/4'
'-y-1/4, x-1/4, -z-1/4'

loop_
_atom_site_label
_atom_site_type_symbol
_atom_site_fract_x
_atom_site_fract_y
_atom_site_fract_z
_atom_site_U_iso_or_equiv
_atom_site_adp_type
_atom_site_occupancy
_atom_site_symmetry_multiplicity
_atom_site_calc_flag
_atom_site_refinement_flags
_atom_site_disorder_assembly
_atom_site_disorder_group
Pd1 Pd 0.284202(14) -0.040831(14) -0.125685(11) 0.03141(13) Uani 1 1 d . . .
Pd2 Pd 0.0000 -0.2500 0.166216(16) 0.03392(15) Uani 1 2 d S . .
C1 C 0.2312(2) -0.1000(2) -0.06020(18) 0.0457(13) Uani 1 1 d . . .
H1A H 0.2256 -0.0673 -0.0484 0.055 Uiso 1 1 calc R . .
C2 C 0.2093(3) -0.1420(2) -0.04096(18) 0.0497(14) Uani 1 1 d . . .
H2A H 0.1894 -0.1381 -0.0162 0.060 Uiso 1 1 calc R . .
C3 C 0.2171(2) -0.1901(2) -0.05858(19) 0.0453(13) Uani 1 1 d . . .
C4 C 0.2473(2) -0.1937(2) -0.09454(19) 0.0495(14) Uani 1 1 d . . .
H4A H 0.2534 -0.2259 -0.1072 0.059 Uiso 1 1 calc R . .
C5 C 0.2680(2) -0.1506(2) -0.11158(19) 0.0472(13) Uani 1 1 d . . .
H5A H 0.2887 -0.1536 -0.1360 0.057 Uiso 1 1 calc R . .
C6 C 0.0609(2) -0.3037(2) 0.10217(19) 0.0467(13) Uani 1 1 d . . .
H6A H 0.0458 -0.3329 0.1147 0.056 Uiso 1 1 calc R . .
C7 C 0.0914(3) -0.3098(2) 0.06704(19) 0.0523(15) Uani 1 1 d . . .
H7A H 0.0971 -0.3427 0.0555 0.063 Uiso 1 1 calc R . .
C8 C 0.1137(2) -0.26719(19) 0.04886(17) 0.0417(12) Uani 1 1 d . . .
C9 C 0.1035(2) -0.2200(2) 0.06627(17) 0.0420(12) Uani 1 1 d . . .
H9A H 0.1177 -0.1901 0.0542 0.050 Uiso 1 1 calc R . .
C10 C 0.0727(2) -0.21687(19) 0.10114(16) 0.0394(11) Uani 1 1 d . . .
H10A H 0.0660 -0.1844 0.1130 0.047 Uiso 1 1 calc R . .
C11 C 0.2265(2) -0.4242(2) -0.11190(19) 0.0467(13) Uani 1 1 d . . .
H11A H 0.2459 -0.4275 -0.1370 0.056 Uiso 1 1 calc R . .
C12 C 0.2197(3) -0.3769(2) -0.0946(2) 0.0541(16) Uani 1 1 d . . .
H12A H 0.2346 -0.3479 -0.1075 0.065 Uiso 1 1 calc R . .
C13 C 0.1910(2) -0.3712(2) -0.05796(18) 0.0465(13) Uani 1 1 d . . .
C14 C 0.1711(3) -0.4145(2) -0.03974(19) 0.0546(16) Uani 1 1 d . . .
H14A H 0.1520 -0.4123 -0.0144 0.066 Uiso 1 1 calc R . .
C15 C 0.1792(3) -0.4610(2) -0.05851(18) 0.0509(15) Uani 1 1 d . . .
H15A H 0.1651 -0.4906 -0.0458 0.061 Uiso 1 1 calc R . .
C16 C 0.1938(2) -0.2362(2) -0.03962(18) 0.0465(13) Uani 1 1 d . . .
C17 C 0.1462(2) -0.2720(2) 0.01076(18) 0.0460(13) Uani 1 1 d . . .
C18 C 0.1820(2) -0.3207(2) -0.03937(19) 0.0471(13) Uani 1 1 d . . .
N1 N 0.26015(17) -0.10415(16) -0.09499(14) 0.0394(9) Uani 1 1 d . . .
N2 N 0.05184(17) -0.25796(16) 0.11900(13) 0.0369(9) Uani 1 1 d . . .
N3 N 0.21599(16) -0.04374(17) -0.15590(14) 0.0390(9) Uani 1 1 d . . .
N4 N 0.1658(2) -0.22936(17) -0.00500(15) 0.0459(11) Uani 1 1 d . . .
N5 N 0.1533(2) -0.31857(17) -0.00487(15) 0.0481(12) Uani 1 1 d . . .
N6 N 0.2030(2) -0.28063(17) -0.05830(16) 0.0497(12) Uani 1 1 d . . .
C1T C 0.3770(4) 0.0100(3) -0.1065(4) 0.109(4) Uani 1 1 d . . .
H1TA H 0.3680 0.0352 -0.0845 0.131 Uiso 1 1 calc R . .
H1TB H 0.4144 0.0058 -0.1061 0.131 Uiso 1 1 calc R . .
C2T C 0.3629(4) 0.0287(5) -0.1445(3) 0.112(4) Uani 1 1 d . . .
H2TA H 0.3841 0.0119 -0.1663 0.135 Uiso 1 1 calc R . .
H2TB H 0.3714 0.0654 -0.1450 0.135 Uiso 1 1 calc R . .
C3T C 0.3472(4) -0.0422(6) -0.0490(3) 0.118(5) Uani 1 1 d . . .
H3TA H 0.3808 -0.0413 -0.0356 0.178 Uiso 1 1 calc R . .
H3TB H 0.3300 -0.0742 -0.0418 0.178 Uiso 1 1 calc R . .
H3TC H 0.3268 -0.0135 -0.0391 0.178 Uiso 1 1 calc R . .
C4T C 0.3853(2) -0.0811(3) -0.1090(3) 0.0633(18) Uani 1 1 d . . .
H4TA H 0.4180 -0.0792 -0.0942 0.095 Uiso 1 1 calc R . .
H4TB H 0.3910 -0.0792 -0.1394 0.095 Uiso 1 1 calc R . .
H4TC H 0.3684 -0.1133 -0.1021 0.095 Uiso 1 1 calc R . .
C5T C 0.2791(5) 0.0674(3) -0.1428(4) 0.128(5) Uani 1 1 d . . .
H5TA H 0.2908 0.0979 -0.1577 0.192 Uiso 1 1 calc R . .
H5TB H 0.2840 0.0720 -0.1124 0.192 Uiso 1 1 calc R . .
H5TC H 0.2429 0.0618 -0.1487 0.192 Uiso 1 1 calc R . .
C6T C 0.3083(3) 0.0179(3) -0.2026(2) 0.069(2) Uani 1 1 d . . .
H6TA H 0.3202 0.0496 -0.2154 0.104 Uiso 1 1 calc R . .
H6TB H 0.2736 0.0106 -0.2122 0.104 Uiso 1 1 calc R . .
H6TC H 0.3309 -0.0101 -0.2108 0.104 Uiso 1 1 calc R . .
C7T C -0.0275(3) -0.2591(3) 0.25299(19) 0.070(2) Uani 1 1 d . . .
H7TA H -0.0285 -0.2967 0.2544 0.084 Uiso 1 1 calc R . .
H7TB H -0.0456 -0.2454 0.2779 0.084 Uiso 1 1 calc R . .
C8T C -0.0991(2) -0.2725(3) 0.2072(2) 0.0551(15) Uani 1 1 d . . .
H8TA H -0.1226 -0.2674 0.2308 0.083 Uiso 1 1 calc R . .
H8TB H -0.0898 -0.3086 0.2054 0.083 Uiso 1 1 calc R . .
H8TC H -0.1156 -0.2621 0.1809 0.083 Uiso 1 1 calc R . .
C9T C -0.0676(3) -0.1863(3) 0.2166(2) 0.071(2) Uani 1 1 d . . .
H9TA H -0.0922 -0.1819 0.2394 0.107 Uiso 1 1 calc R . .
H9TB H -0.0831 -0.1758 0.1898 0.107 Uiso 1 1 calc R . .
H9TC H -0.0375 -0.1653 0.2221 0.107 Uiso 1 1 calc R . .
N1T N 0.35330(19) -0.0389(2) -0.09579(16) 0.0493(12) Uani 1 1 d . . .
N2T N 0.30862(19) 0.02309(19) -0.15713(16) 0.0471(11) Uani 1 1 d . . .
N3T N -0.0522(2) -0.2412(2) 0.21390(15) 0.0503(12) Uani 1 1 d . . .
C2P C -0.0212(11) -0.2793(12) -0.2097(10) 0.27(3) Uiso 0.25 1 d PDU . .
C3P C -0.0517(16) -0.2512(14) -0.2362(11) 0.19(2) Uiso 0.25 1 d PDU . .
H3PA H -0.0372 -0.2341 -0.2597 0.225 Uiso 0.25 1 calc PR . .
C4P C -0.1038(15) -0.2478(15) -0.2287(13) 0.24(3) Uiso 0.25 1 d PDU . .
H4PA H -0.1243 -0.2260 -0.2455 0.287 Uiso 0.25 1 calc PR . .
C5P C -0.1259(12) -0.277(2) -0.1964(15) 0.22(3) Uiso 0.25 1 d PDU . .
H5PA H -0.1618 -0.2798 -0.1943 0.269 Uiso 0.25 1 calc PR . .
C6P C -0.0940(12) -0.3008(17) -0.1671(13) 0.19(2) Uiso 0.25 1 d PDU . .
C7P C -0.1152(12) -0.3244(17) -0.1320(13) 0.14(2) Uiso 0.25 1 d PDU . .
H7PA H -0.1501 -0.3196 -0.1254 0.164 Uiso 0.25 1 calc PR . .
C8P C -0.0843(12) -0.3554(15) -0.1063(11) 0.117(14) Uiso 0.25 1 d PDU . .
H8PA H -0.0992 -0.3754 -0.0846 0.140 Uiso 0.25 1 calc PR . .
C9P C -0.0328(12) -0.3566(17) -0.1126(12) 0.161(18) Uiso 0.25 1 d PDU . .
C10P C -0.0029(15) -0.3900(18) -0.0892(14) 0.23(3) Uiso 0.25 1 d PDU . .
H10B H -0.0182 -0.4135 -0.0704 0.277 Uiso 0.25 1 calc PR . .
C11P C 0.0499(15) -0.3884(16) -0.0939(12) 0.143(18) Uiso 0.25 1 d PDU . .
H11B H 0.0710 -0.4057 -0.0743 0.171 Uiso 0.25 1 calc PR . .
C12P C 0.0715(12) -0.3617(18) -0.1270(13) 0.15(2) Uiso 0.25 1 d PDU . .
H12B H 0.1075 -0.3603 -0.1300 0.174 Uiso 0.25 1 calc PR . .
C13P C 0.0404(11) -0.3367(16) -0.1561(13) 0.22(2) Uiso 0.25 1 d PDU . .
C15P C -0.0428(12) -0.3068(19) -0.1760(12) 0.22(2) Uiso 0.25 1 d PDU . .
C16P C -0.0117(11) -0.3347(16) -0.1499(11) 0.145(17) Uiso 0.25 1 d PDU . .
C1P C 0.0338(12) -0.2792(13) -0.2208(10) 0.25(3) Uiso 0.25 1 d PDU . .
H1PA H 0.0382 -0.2861 -0.2516 0.296 Uiso 0.25 1 calc PR . .
C14P C 0.0685(12) -0.3147(11) -0.1950(11) 0.21(3) Uiso 0.25 1 d PDU . .
H14B H 0.0851 -0.3416 -0.2126 0.256 Uiso 0.25 1 calc PR . .
C17P C 0.1042(10) -0.2696(11) -0.1854(9) 0.126(15) Uiso 0.25 1 d PDU . .
H17A H 0.1392 -0.2715 -0.1977 0.151 Uiso 0.25 1 calc PR . .
C18P C 0.0666(12) -0.2338(11) -0.2076(9) 0.16(2) Uiso 0.25 1 d PDU . .
H18A H 0.0813 -0.2138 -0.2314 0.195 Uiso 0.25 1 calc PR . .
C19P C 0.1006(11) -0.2527(11) -0.1396(9) 0.19(2) Uiso 0.25 1 d PDU . .
C20P C 0.0469(13) -0.2023(11) -0.1713(11) 0.22(2) Uiso 0.25 1 d PDU . .
O1P O 0.0143(14) -0.1703(12) -0.1731(13) 0.211(15) Uiso 0.25 1 d PDU . .
O2P O 0.1272(13) -0.2736(14) -0.1122(10) 0.211(15) Uiso 0.25 1 d PDU . .
N1P N 0.0664(12) -0.2151(11) -0.1331(9) 0.22(2) Uiso 0.25 1 d PDU . .
C21P C 0.0594(16) -0.1909(16) -0.0914(10) 0.25(3) Uiso 0.13 1 d PGDU A 1
H21A H 0.0852 -0.2128 -0.0771 0.301 Uiso 0.13 1 calc PR A 1
C22P C 0.0841(17) -0.142(2) -0.0785(16) 0.22(3) Uiso 0.13 1 d PGDU A 1
H22A H 0.1096 -0.1316 -0.0999 0.270 Uiso 0.13 1 calc PR A 1
H22B H 0.1018 -0.1463 -0.0512 0.270 Uiso 0.13 1 calc PR A 1
C23P C 0.044(3) -0.1000(15) -0.074(2) 0.15(3) Uiso 0.13 1 d PGU A 1
H23A H 0.0601 -0.0684 -0.0643 0.184 Uiso 0.13 1 calc PR A 1
H23B H 0.0289 -0.0930 -0.1025 0.184 Uiso 0.13 1 calc PR A 1
C24P C 0.002(2) -0.1138(19) -0.045(2) 0.12(2) Uiso 0.13 1 d PGU A 1
H24A H -0.0240 -0.0866 -0.0450 0.148 Uiso 0.13 1 calc PR A 1
H24B H 0.0158 -0.1167 -0.0160 0.148 Uiso 0.13 1 calc PR A 1
C25P C -0.0226(17) -0.164(2) -0.058(2) 0.10(2) Uiso 0.13 1 d PGU A 1
H25A H -0.0478 -0.1745 -0.0362 0.116 Uiso 0.13 1 calc PR A 1
H25B H -0.0410 -0.1599 -0.0848 0.116 Uiso 0.13 1 calc PR A 1
C26P C 0.016(2) -0.2069(15) -0.0629(15) 0.21(3) Uiso 0.13 1 d PGDU A 1
H26A H 0.0303 -0.2160 -0.0349 0.252 Uiso 0.13 1 calc PR A 1
H26B H -0.0004 -0.2374 -0.0747 0.252 Uiso 0.13 1 calc PR A 1
C21Y C 0.0552(19) -0.1932(18) -0.0923(11) 0.25(3) Uiso 0.13 1 d PGDU A 2
H21B H 0.0279 -0.1676 -0.0982 0.301 Uiso 0.13 1 calc PR A 2
C21X C 0.031(2) -0.229(2) -0.0612(13) 0.21(3) Uiso 0.13 1 d PGDU A 2
H21C H 0.0561 -0.2563 -0.0540 0.257 Uiso 0.13 1 calc PR A 2
H21D H 0.0013 -0.2457 -0.0743 0.257 Uiso 0.13 1 calc PR A 2
C22X C 0.015(3) -0.202(3) -0.0212(14) 0.23(3) Uiso 0.13 1 d PGU A 2
H22C H 0.0036 -0.2272 -0.0001 0.274 Uiso 0.13 1 calc PR A 2
H22D H -0.0143 -0.1794 -0.0277 0.274 Uiso 0.13 1 calc PR A 2
C23X C 0.058(4) -0.170(3) -0.0023(12) 0.27(4) Uiso 0.13 1 d PGU A 2
H23C H 0.0451 -0.1497 0.0217 0.325 Uiso 0.13 1 calc PR A 2
H23D H 0.0853 -0.1925 0.0083 0.325 Uiso 0.13 1 calc PR A 2
C24X C 0.080(3) -0.135(3) -0.0343(18) 0.26(3) Uiso 0.13 1 d PGU A 2
H24C H 0.1089 -0.1163 -0.0217 0.308 Uiso 0.13 1 calc PR A 2
H24D H 0.0537 -0.1094 -0.0422 0.308 Uiso 0.13 1 calc PR A 2
C26Y C 0.098(2) -0.1624(17) -0.0741(16) 0.25(3) Uiso 0.13 1 d PGDU A 2
H26C H 0.1099 -0.1371 -0.0951 0.304 Uiso 0.13 1 calc PR A 2
H26D H 0.1269 -0.1850 -0.0671 0.304 Uiso 0.13 1 calc PR A 2
O1Y O 0.0452(17) -0.0191(17) -0.0705(15) 0.163(15) Uiso 0.25 1 d P B 3
O3Y O -0.0394(13) -0.0309(13) -0.0424(11) 0.118(10) Uiso 0.25 1 d P C 3
N1N N 0.6449(9) 0.2188(10) 0.0624(7) 0.168(10) Uiso 0.50 1 d PDU D 1
O1N O 0.6442(15) 0.1810(12) 0.0408(11) 0.148(15) Uiso 0.25 1 d PDU D 1
O2N O 0.6258(4) 0.2268(4) 0.0945(3) 0.052(3) Uiso 0.50 1 d PDU D 1
O3N O 0.6733(11) 0.2567(11) 0.0476(9) 0.219(12) Uiso 0.50 1 d PDU D 1
N2N N 0.6440(6) 0.1702(7) -0.0099(6) 0.103(5) Uiso 0.50 1 d PDU E 2
O4N O 0.6254(6) 0.1636(6) -0.0446(5) 0.096(4) Uiso 0.50 1 d PDU E 2
O5N O 0.6510(8) 0.1364(8) 0.0139(7) 0.160(8) Uiso 0.50 1 d PDU E 2
O6N O 0.6579(9) 0.2149(9) 0.0049(7) 0.162(8) Uiso 0.50 1 d PDU E 2
O1X O 0.830(2) 0.334(3) -0.1528(19) 0.20(2) Uiso 0.25 1 d P F 3
O2X O 0.7412(16) 0.2408(15) -0.1092(13) 0.127(12) Uiso 0.25 1 d P G 3
O4X O 0.6944(12) 0.2463(12) 0.0099(10) 0.211(11) Uiso 0.50 1 d P H 3
O5X O 0.7104(9) 0.1972(9) -0.0369(8) 0.169(8) Uiso 0.50 1 d P I 3
O6X O 0.6196(5) 0.2150(6) 0.0854(5) 0.027(3) Uiso 0.25 1 d P J 3
O7X O 0.5964(9) -0.2848(10) 0.1022(8) 0.081(6) Uiso 0.25 1 d P K 3
O8X O 0.6641(7) 0.1762(8) 0.0202(7) 0.118(5) Uiso 0.50 1 d P L 3
O9X O 0.6086(7) 0.1347(8) -0.0468(6) 0.128(6) Uiso 0.50 1 d P M 3
N3N N 0.7866(9) 0.2731(11) -0.1152(8) 0.200(13) Uiso 0.50 1 d PDU N 1
O7N O 0.8110(8) 0.2703(8) -0.1477(6) 0.139(7) Uiso 0.50 1 d PDU N 1
O8N O 0.7671(7) 0.2406(7) -0.0940(6) 0.120(6) Uiso 0.50 1 d PDU N 1
O9N O 0.7829(13) 0.3206(11) -0.1015(11) 0.256(15) Uiso 0.50 1 d PDU N 1
O10X O 0.8210(5) 0.3011(7) -0.1415(4) 0.085(3) Uiso 0.50 1 d P O 2
O11X O 0.7537(8) 0.2930(8) -0.0686(8) 0.150(7) Uiso 0.50 1 d P P 2
O12X O 1.295(2) 0.220(2) -0.2200(18) 0.20(2) Uiso 0.25 1 d P Q 2
O1 O 0.7050(8) 0.3870(8) -0.0309(7) 0.143(6) Uiso 0.50 1 d P . .
O2 O 0.7232(7) 0.2875(7) -0.0307(6) 0.254(7) Uiso 1 1 d . . .
O3 O 0.5413(6) -0.0670(6) 0.0377(5) 0.218(6) Uiso 1 1 d . . .
O4 O 0.6044(6) -0.1348(5) 0.0731(4) 0.197(5) Uiso 1 1 d . . .
O5 O 0.5870(5) -0.2537(6) 0.0829(4) 0.193(5) Uiso 1 1 d . . .
O6 O 0.6734(6) 0.4303(6) 0.0366(6) 0.232(6) Uiso 1 1 d . . .
O7 O 0.4221(5) 0.0285(5) 0.0336(4) 0.176(4) Uiso 1 1 d . . .
O8 O 0.8136(14) 0.4199(14) -0.0655(12) 0.115(10) Uiso 0.25 1 d P . .
O9 O 1.0000 0.2500 -0.3750 0.096(4) Uiso 1 4 d S . .
O10 O 1.3343(10) -0.0931(12) -0.2100(8) 0.082(7) Uiso 0.25 1 d P . .
O11 O 0.6605(7) -0.1989(7) 0.1078(6) 0.120(5) Uiso 0.50 1 d P . .
O12 O 1.3533(11) -0.1741(12) -0.1864(9) 0.038(6) Uiso 0.13 1 d P . .
O13 O 1.2996(9) -0.1133(8) -0.2607(7) 0.157(7) Uiso 0.50 1 d P . .
O14 O 1.3510(15) -0.2021(16) -0.1864(13) 0.264(17) Uiso 0.50 1 d P . .
O15 O 1.3301(8) -0.2465(9) -0.1681(7) 0.149(7) Uiso 0.50 1 d P . .
O16 O 1.3375(3) -0.1197(4) -0.2064(2) 0.087(2) Uiso 1 1 d . . .
O17 O 0.8347(19) 0.4022(18) -0.0959(17) 0.163(15) Uiso 0.25 1 d P F .
O18 O 1.2537(10) -0.1254(9) -0.2867(8) 0.171(8) Uiso 0.50 1 d P . .
O19 O 1.2012(12) -0.1423(12) -0.3117(10) 0.223(12) Uiso 0.50 1 d P . .
O20 O 0.562(3) -0.110(2) 0.0755(19) 0.21(2) Uiso 0.25 1 d P . .
O21 O 0.5135(12) -0.0872(12) 0.0963(10) 0.111(9) Uiso 0.25 1 d P . .
O22 O 0.7604(12) 0.4040(12) -0.0444(10) 0.213(11) Uiso 0.50 1 d P . .
O23 O 0.7684(5) 0.4779(5) -0.0469(4) 0.068(3) Uiso 0.50 1 d P . .
O24 O 1.3253(6) 0.1869(6) -0.1960(5) 0.219(6) Uiso 1 1 d . . .
O25 O 1.3170(10) -0.3009(11) -0.1428(9) 0.192(9) Uiso 0.50 1 d P . .
O26 O 0.7490(16) 0.4646(15) -0.0343(12) 0.241(17) Uiso 0.50 1 d P . .
O27 O 0.7873(13) 0.4568(14) -0.0530(10) 0.187(11) Uiso 0.50 1 d P . .
O28 O 0.686(2) 0.405(2) 0.000(2) 0.187(19) Uiso 0.25 1 d P . .
O29 O 1.337(2) -0.287(2) -0.2259(17) 0.192(19) Uiso 0.25 1 d P . .
O30 O 0.8567(6) 0.3930(6) -0.1353(5) 0.207(6) Uiso 1 1 d . . .
O31 O 0.6845(18) 0.3518(19) 0.0221(15) 0.169(16) Uiso 0.25 1 d P . .
O32 O 1.2951(9) -0.1744(9) -0.2257(7) 0.156(7) Uiso 0.50 1 d P . .
O33 O 1.3291(7) -0.1419(8) -0.2197(6) 0.112(5) Uiso 0.50 1 d P . .

loop_
_atom_site_aniso_label
_atom_site_aniso_U_11
_atom_site_aniso_U_22
_atom_site_aniso_U_33
_atom_site_aniso_U_23
_atom_site_aniso_U_13
_atom_site_aniso_U_12
Pd1 0.0313(2) 0.0322(2) 0.0307(2) -0.00109(14) 0.00035(14) -0.00548(13)
Pd2 0.0440(3) 0.0334(3) 0.0243(2) 0.000 0.000 -0.0065(2)
C1 0.063(4) 0.034(3) 0.040(3) -0.004(2) 0.012(3) -0.007(2)
C2 0.066(4) 0.040(3) 0.042(3) -0.002(2) 0.021(3) -0.007(3)
C3 0.056(3) 0.033(3) 0.047(3) -0.001(2) 0.016(3) -0.002(2)
C4 0.063(4) 0.036(3) 0.050(3) -0.004(2) 0.023(3) 0.000(3)
C5 0.056(3) 0.036(3) 0.049(3) -0.003(2) 0.019(3) -0.001(2)
C6 0.065(4) 0.029(2) 0.047(3) 0.005(2) 0.009(3) -0.004(2)
C7 0.082(4) 0.029(3) 0.047(3) 0.001(2) 0.026(3) 0.000(3)
C8 0.054(3) 0.030(2) 0.041(3) -0.002(2) 0.009(2) -0.003(2)
C9 0.055(3) 0.031(2) 0.040(3) 0.000(2) 0.007(2) -0.007(2)
C10 0.056(3) 0.030(2) 0.033(2) -0.0012(19) 0.002(2) -0.008(2)
C11 0.055(3) 0.039(3) 0.046(3) 0.002(2) 0.016(3) -0.002(2)
C12 0.073(4) 0.036(3) 0.053(3) 0.000(2) 0.027(3) -0.001(3)
C13 0.066(4) 0.033(3) 0.040(3) 0.000(2) 0.016(3) 0.001(2)
C14 0.087(5) 0.033(3) 0.043(3) 0.004(2) 0.026(3) 0.001(3)
C15 0.080(4) 0.033(3) 0.040(3) 0.007(2) 0.016(3) 0.003(3)
C16 0.060(3) 0.036(3) 0.044(3) 0.001(2) 0.016(3) 0.000(2)
C17 0.062(4) 0.034(3) 0.042(3) 0.002(2) 0.011(3) 0.001(2)
C18 0.061(4) 0.034(3) 0.046(3) 0.003(2) 0.016(3) 0.003(2)
N1 0.044(2) 0.035(2) 0.038(2) -0.0009(18) 0.0061(18) -0.0040(18)
N2 0.044(2) 0.032(2) 0.035(2) -0.0003(16) 0.0016(17) -0.0030(17)
N3 0.033(2) 0.044(2) 0.040(2) -0.0050(19) 0.0029(17) -0.0054(18)
N4 0.061(3) 0.031(2) 0.046(3) -0.0008(19) 0.017(2) -0.003(2)
N5 0.068(3) 0.032(2) 0.044(3) 0.0014(19) 0.018(2) 0.000(2)
N6 0.069(3) 0.033(2) 0.048(3) -0.0029(19) 0.020(2) -0.001(2)
C1T 0.072(6) 0.061(5) 0.195(12) 0.027(6) -0.062(7) -0.033(4)
C2T 0.104(7) 0.142(9) 0.090(6) 0.062(6) -0.041(6) -0.091(7)
C3T 0.069(6) 0.229(14) 0.057(5) -0.036(7) -0.023(4) -0.016(7)
C4T 0.038(3) 0.063(4) 0.089(5) 0.006(4) -0.009(3) 0.004(3)
C5T 0.170(12) 0.036(4) 0.177(11) 0.025(5) 0.094(10) 0.009(5)
C6T 0.091(5) 0.077(5) 0.040(3) 0.015(3) -0.003(3) -0.031(4)
C7T 0.078(5) 0.106(6) 0.027(3) 0.006(3) 0.000(3) -0.031(4)
C8T 0.053(4) 0.063(4) 0.049(3) 0.000(3) 0.009(3) -0.020(3)
C9T 0.085(5) 0.062(4) 0.067(4) -0.023(3) 0.036(4) -0.015(4)
N1T 0.045(3) 0.052(3) 0.051(3) -0.003(2) -0.012(2) -0.005(2)
N2T 0.051(3) 0.043(3) 0.047(3) 0.006(2) 0.006(2) -0.011(2)
N3T 0.058(3) 0.056(3) 0.037(2) -0.007(2) 0.007(2) -0.016(2)

loop_
_atom_type_symbol
_atom_type_description
_atom_type_scat_dispersion_real
_atom_type_scat_dispersion_imag
_atom_type_scat_source
C C 0.0033 0.0016 'International Tables Vol C Tables 4.2.6.8 and 6.1.1.4'
H H 0.0000 0.0000 'International Tables Vol C Tables 4.2.6.8 and 6.1.1.4'
N N 0.0061 0.0033 'International Tables Vol C Tables 4.2.6.8 and 6.1.1.4'
O O 0.0106 0.0060 'International Tables Vol C Tables 4.2.6.8 and 6.1.1.4'
Pd Pd -0.9988 1.0072 'International Tables Vol C Tables 4.2.6.8 and 6.1.1.4'

loop_
_geom_angle_atom_site_label_1
_geom_angle_atom_site_label_2
_geom_angle_atom_site_label_3
_geom_angle
_geom_angle_site_symmetry_1
_geom_angle_site_symmetry_3
N1 Pd1 N3 85.46(19) . .
N1 Pd1 N1T 94.3(2) . .
N3 Pd1 N1T 179.1(2) . .
N1 Pd1 N2T 179.7(2) . .
N3 Pd1 N2T 94.41(19) . .
N1T Pd1 N2T 85.8(2) . .
N2 Pd2 N2 85.2(3) 6_444 .
N2 Pd2 N3T 179.44(19) 6_444 6_444
N2 Pd2 N3T 94.8(2) . 6_444
N2 Pd2 N3T 94.8(2) 6_444 .
N2 Pd2 N3T 179.44(19) . .
N3T Pd2 N3T 85.2(3) 6_444 .
N1 C1 C2 122.2(5) . .
C1 C2 C3 118.9(5) . .
C4 C3 C2 118.2(5) . .
C4 C3 C16 120.7(5) . .
C2 C3 C16 121.1(5) . .
C5 C4 C3 119.6(5) . .
N1 C5 C4 122.3(5) . .
N2 C6 C7 121.9(5) . .
C6 C7 C8 119.2(5) . .
C9 C8 C7 118.3(5) . .
C9 C8 C17 120.8(5) . .
C7 C8 C17 120.8(5) . .
C10 C9 C8 119.4(5) . .
N2 C10 C9 122.3(5) . .
N3 C11 C12 121.4(5) 11_655 .
C11 C12 C13 120.1(5) . .
C14 C13 C12 117.8(5) . .
C14 C13 C18 121.1(5) . .
C12 C13 C18 121.1(5) . .
C15 C14 C13 119.5(5) . .
N3 C15 C14 122.2(5) 11_655 .
N6 C16 N4 125.8(5) . .
N6 C16 C3 117.4(5) . .
N4 C16 C3 116.8(5) . .
N4 C17 N5 125.4(5) . .
N4 C17 C8 117.2(5) . .
N5 C17 C8 117.4(5) . .
N5 C18 N6 125.0(5) . .
N5 C18 C13 117.3(5) . .
N6 C18 C13 117.8(5) . .
C1 N1 C5 118.8(5) . .
C1 N1 Pd1 120.3(4) . .
C5 N1 Pd1 120.5(4) . .
C10 N2 C6 119.0(5) . .
C10 N2 Pd2 120.2(4) . .
C6 N2 Pd2 120.3(4) . .
C15 N3 C11 118.9(5) 16 16
C15 N3 Pd1 120.2(4) 16 .
C11 N3 Pd1 120.4(4) 16 .
C17 N4 C16 114.2(5) . .
C18 N5 C17 115.0(5) . .
C16 N6 C18 114.6(5) . .
C2T C1T N1T 114.1(7) . .
C1T C2T N2T 117.7(7) . .
N3T C7T C7T 108.5(5) . 6_444
C4T N1T C1T 110.9(7) . .
C4T N1T C3T 107.6(7) . .
C1T N1T C3T 109.1(8) . .
C4T N1T Pd1 111.1(4) . .
C1T N1T Pd1 106.9(4) . .
C3T N1T Pd1 111.3(5) . .
C6T N2T C5T 112.3(7) . .
C6T N2T C2T 106.4(6) . .
C5T N2T C2T 110.1(9) . .
C6T N2T Pd1 113.8(4) . .
C5T N2T Pd1 109.4(4) . .
C2T N2T Pd1 104.4(4) . .
C7T N3T C8T 107.9(5) . .
C7T N3T C9T 112.2(6) . .
C8T N3T C9T 108.3(6) . .
C7T N3T Pd2 106.8(4) . .
C8T N3T Pd2 112.5(4) . .
C9T N3T Pd2 109.2(4) . .
C18P C2P C21X 143(3) 6_444 11_655
C18P C2P C3P 48(2) 6_444 .
C21X C2P C3P 147(6) 11_655 .
C18P C2P C15P 73(2) 6_444 .
C21X C2P C15P 86(5) 11_655 .
C3P C2P C15P 120.2(17) . .
C18P C2P C20P 67(2) 6_444 6_444
C21X C2P C20P 87(4) 11_655 6_444
C3P C2P C20P 114(2) . 6_444
C15P C2P C20P 12(3) . 6_444
C18P C2P C1P 161(3) 6_444 .
C21X C2P C1P 45(3) 11_655 .
C3P C2P C1P 115(2) . .
C15P C2P C1P 124.9(18) . .
C20P C2P C1P 130(2) 6_444 .
C18P C2P C22X 49(8) 6_444 16
C21X C2P C22X 130(4) 11_655 16
C3P C2P C22X 19(8) . 16
C15P C2P C22X 121(7) . 16
C20P C2P C22X 112(6) 6_444 16
C1P C2P C22X 111(8) . 16
C18P C2P C26P 52(5) 6_444 16
C21X C2P C26P 96(6) 11_655 16
C3P C2P C26P 69(2) . 16
C15P C2P C26P 84(5) . 16
C20P C2P C26P 72(4) 6_444 16
C1P C2P C26P 119(6) . 16
C22X C2P C26P 52(5) 16 16
C18P C2P C1P 63(2) 6_444 6_444
C21X C2P C1P 109(7) 11_655 6_444
C3P C2P C1P 40.1(19) . 6_444
C15P C2P C1P 125(3) . 6_444
C20P C2P C1P 113(3) 6_444 6_444
C1P C2P C1P 98(2) . 6_444
C22X C2P C1P 21(9) 16 6_444
C26P C2P C1P 43(3) 16 6_444
C18P C2P C21X 74(5) 6_444 16
C21X C2P C21X 80(4) 11_655 16
C3P C2P C21X 75(3) . 16
C15P C2P C21X 101(4) . 16
C20P C2P C21X 89(4) 6_444 16
C1P C2P C21X 95(5) . 16
C22X C2P C21X 56(6) 16 16
C26P C2P C21X 24(7) 16 16
C1P C2P C21X 37(2) 6_444 16
C18P C2P O1P 106(3) 6_444 6_444
C21X C2P O1P 63(6) 11_655 6_444
C3P C2P O1P 149(2) . 6_444
C15P C2P O1P 33.0(18) . 6_444
C20P C2P O1P 42.2(14) 6_444 6_444
C1P C2P O1P 93.3(19) . 6_444
C22X C2P O1P 154(7) 16 6_444
C26P C2P O1P 109(3) 16 6_444
C1P C2P O1P 151(2) 6_444 6_444
C21X C2P O1P 116(2) 16 6_444
C18P C2P C25P 18(3) 6_444 16
C21X C2P C25P 131(5) 11_655 16
C3P C2P C25P 66(3) . 16
C15P C2P C25P 55(3) . 16
C20P C2P C25P 49(3) 6_444 16
C1P C2P C25P 173(5) . 16
C22X C2P C25P 66(7) 16 16
C26P C2P C25P 54(5) 16 16
C1P C2P C25P 77(4) 6_444 16
C21X C2P C25P 78(6) 16 16
O1P C2P C25P 88(3) 6_444 16
C2P C3P C4P 120.2(16) . .
C3P C4P C5P 119.8(15) . .
C4P C5P C6P 118.8(16) . .
C25P C6P C11P 113(8) 16 11_655
C25P C6P C20P 71(8) 16 6_444
C11P C6P C20P 168(5) 11_655 6_444
C25P C6P N1P 105(8) 16 6_444
C11P C6P N1P 106(4) 11_655 6_444
C20P C6P N1P 62(2) 6_444 6_444
C25P C6P C15P 75(8) 16 .
C11P C6P C15P 173(3) 11_655 .
C20P C6P C15P 12(3) 6_444 .
N1P C6P C15P 71(3) 6_444 .
C25P C6P C7P 162(9) 16 .
C11P C6P C7P 53(2) 11_655 .
C20P C6P C7P 121(2) 6_444 .
N1P C6P C7P 73(3) 6_444 .
C15P C6P C7P 120.2(14) . .
C25P C6P C5P 49(8) 16 .
C11P C6P C5P 67(3) 11_655 .
C20P C6P C5P 120(2) 6_444 .
N1P C6P C5P 135(4) 6_444 .
C15P C6P C5P 119.8(16) . .
C7P C6P C5P 119(2) . .
C25P C6P C12P 158(10) 16 11_655
C11P C6P C12P 58(2) 11_655 11_655
C20P C6P C12P 114(3) 6_444 11_655
N1P C6P C12P 64(2) 6_444 11_655
C15P C6P C12P 115(2) . 11_655
C7P C6P C12P 10(3) . 11_655
C5P C6P C12P 125(3) . 11_655
C25P C6P C19P 80(9) 16 6_444
C11P C6P C19P 74(3) 11_655 6_444
C20P C6P C19P 96(3) 6_444 6_444
N1P C6P C19P 52(2) 6_444 6_444
C15P C6P C19P 108(4) . 6_444
C7P C6P C19P 85(3) . 6_444
C5P C6P C19P 84(3) . 6_444
C12P C6P C19P 78(3) 11_655 6_444
C25P C6P C18P 15(8) 16 6_444
C11P C6P C18P 127(3) 11_655 6_444
C20P C6P C18P 58(2) 6_444 6_444
N1P C6P C18P 102(3) 6_444 6_444
C15P C6P C18P 60.2(19) . 6_444
C7P C6P C18P 174(4) . 6_444
C5P C6P C18P 61.3(19) . 6_444
C12P C6P C18P 165(4) 11_655 6_444
C19P C6P C18P 89(2) 6_444 6_444
C25P C6P C10P 73(9) 16 11_655
C11P C6P C10P 48(2) 11_655 11_655
C20P C6P C10P 127(4) 6_444 11_655
N1P C6P C10P 92(3) 6_444 11_655
C15P C6P C10P 137(4) . 11_655
C7P C6P C10P 89(3) . 11_655
C5P C6P C10P 49(3) . 11_655
C12P C6P C10P 88(3) 11_655 11_655
C19P C6P C10P 40.3(17) 6_444 11_655
C18P C6P C10P 87(2) 6_444 11_655
C25P C6P C17P 35(9) 16 6_444
C11P C6P C17P 86(3) 11_655 6_444
C20P C6P C17P 92(3) 6_444 6_444
N1P C6P C17P 91(3) 6_444 6_444
C15P C6P C17P 100(3) . 6_444
C7P C6P C17P 127(3) . 6_444
C5P C6P C17P 45(2) . 6_444
C12P C6P C17P 123(3) 11_655 6_444
C19P C6P C17P 48.9(15) 6_444 6_444
C18P C6P C17P 48.6(13) 6_444 6_444
C10P C6P C17P 39.6(19) 11_655 6_444
C6P C7P C8P 119.4(16) . .
C6P C7P C26Y 139(3) . 6_444
C8P C7P C26Y 38(5) . 6_444
C6P C7P C21P 98(3) . 6_444
C8P C7P C21P 47(2) . 6_444
C26Y C7P C21P 41(2) 6_444 6_444
C9P C8P C7P 119.8(16) . .
C9P C8P C23P 60(7) . 6_444
C7P C8P C23P 177(5) . 6_444
C19P C9P O2P 86(4) 11_655 11_655
C19P C9P C8P 162(6) 11_655 .
O2P C9P C8P 112(4) 11_655 .
C19P C9P C10P 62(3) 11_655 .
O2P C9P C10P 87(4) 11_655 .
C8P C9P C10P 120(2) . .
C19P C9P C16P 67(3) 11_655 .
O2P C9P C16P 57(3) 11_655 .
C8P C9P C16P 119.8(15) . .
C10P C9P C16P 118.4(17) . .
C19P C9P C17P 72(3) 11_655 11_655
O2P C9P C17P 139(4) 11_655 11_655
C8P C9P C17P 94(2) . 11_655
C10P C9P C17P 52(3) . 11_655
C16P C9P C17P 135(3) . 11_655
C19P C9P C21Y 100(5) 11_655 6_444
O2P C9P C21Y 151(4) 11_655 6_444
C8P C9P C21Y 63(3) . 6_444
C10P C9P C21Y 121(4) . 6_444
C16P C9P C21Y 99(3) . 6_444
C17P C9P C21Y 70(2) 11_655 6_444
C19P C9P C21P 104(5) 11_655 6_444
O2P C9P C21P 151(4) 11_655 6_444
C8P C9P C21P 59(3) . 6_444
C10P C9P C21P 121(4) . 6_444
C16P C9P C21P 102(3) . 6_444
C17P C9P C21P 70(2) 11_655 6_444
C21Y C9P C21P 4.7(18) 6_444 6_444
C19P C9P C23P 103(6) 11_655 6_444
O2P C9P C23P 105(7) 11_655 6_444
C8P C9P C23P 75(7) . 6_444
C10P C9P C23P 44(7) . 6_444
C16P C9P C23P 159(8) . 6_444
C17P C9P C23P 51(4) 11_655 6_444
C21Y C9P C23P 102(7) 6_444 6_444
C21P C9P C23P 99(8) 6_444 6_444
C19P C9P C22P 135(6) 11_655 6_444
O2P C9P C22P 133(5) 11_655 6_444
C8P C9P C22P 30(4) . 6_444
C10P C9P C22P 95(5) . 6_444
C16P C9P C22P 146(5) . 6_444
C17P C9P C22P 64(4) 11_655 6_444
C21Y C9P C22P 58(4) 6_444 6_444
C21P C9P C22P 54(4) 6_444 6_444
C23P C9P C22P 53(6) 6_444 6_444
C9P C10P C11P 119.1(16) . .
C12P C11P C10P 120.2(15) . .
C11P C12P C13P 119.9(16) . .
C11P C12P C22P 171(5) . 11_655
C13P C12P C22P 68(4) . 11_655
C21P C13P C21Y 7(3) 11_655 11_655
C21P C13P N1P 80(4) 11_655 11_655
C21Y C13P N1P 76(4) 11_655 11_655
C21P C13P C16P 123(5) 11_655 .
C21Y C13P C16P 116(4) 11_655 .
N1P C13P C16P 76(3) 11_655 .
C21P C13P C12P 97(4) 11_655 .
C21Y C13P C12P 100(4) 11_655 .
N1P C13P C12P 69(3) 11_655 .
C16P C13P C12P 120.2(17) . .
C21P C13P C26Y 69(7) 11_655 11_655
C21Y C13P C26Y 76(8) 11_655 11_655
N1P C13P C26Y 125(9) 11_655 11_655
C16P C13P C26Y 159(9) . 11_655
C12P C13P C26Y 71(5) . 11_655
C21P C13P O1P 113(4) 11_655 6_444
C21Y C13P O1P 108(4) 11_655 6_444
N1P C13P O1P 100(3) 11_655 6_444
C16P C13P O1P 29(2) . 6_444
C12P C13P O1P 146(2) . 6_444
C26Y C13P O1P 133(8) 11_655 6_444
C21P C13P C14P 50(3) 11_655 .
C21Y C13P C14P 54(3) 11_655 .
N1P C13P C14P 129(3) 11_655 .
C16P C13P C14P 124.8(17) . .
C12P C13P C14P 115(2) . .
C26Y C13P C14P 46(4) 11_655 .
O1P C13P C14P 97(2) 6_444 .
C21P C13P C7P 98(4) 11_655 16
C21Y C13P C7P 101(4) 11_655 16
N1P C13P C7P 65(2) 11_655 16
C16P C13P C7P 116.1(19) . 16
C12P C13P C7P 5(2) . 16
C26Y C13P C7P 76(5) 11_655 16
O1P C13P C7P 143(3) 6_444 16
C14P C13P C7P 119(2) . 16
C21P C13P C8P 56(3) 11_655 16
C21Y C13P C8P 62(3) 11_655 16
N1P C13P C8P 83(3) 11_655 16
C16P C13P C8P 158(4) . 16
C12P C13P C8P 45(2) . 16
C26Y C13P C8P 42(8) 11_655 16
O1P C13P C8P 168(3) 6_444 16
C14P C13P C8P 72.6(17) . 16
C7P C13P C8P 48.4(14) 16 16
C21P C13P C22P 53(4) 11_655 11_655
C21Y C13P C22P 61(5) 11_655 11_655
N1P C13P C22P 109(6) 11_655 11_655
C16P C13P C22P 172(4) . 11_655
C12P C13P C22P 68(4) . 11_655
C26Y C13P C22P 18(9) 11_655 11_655
O1P C13P C22P 143(4) 6_444 11_655
C14P C13P C22P 47(4) . 11_655
C7P C13P C22P 72(4) 16 11_655
C8P C13P C22P 28(4) 16 11_655
C21P C13P C21X 57(6) 11_655 11_655
C21Y C13P C21X 54(5) 11_655 11_655
N1P C13P C21X 100(4) 11_655 11_655
C16P C13P C21X 77(4) . 11_655
C12P C13P C21X 154(6) . 11_655
C26Y C13P C21X 99(4) 11_655 11_655
O1P C13P C21X 57(6) 6_444 11_655
C14P C13P C21X 53(2) . 11_655
C7P C13P C21X 154(6) 16 11_655
C8P C13P C21X 112(5) 16 11_655
C22P C13P C21X 95(5) 11_655 11_655
C20P C15P O1P 136(10) 6_444 6_444
C20P C15P C16P 109(10) 6_444 .
O1P C15P C16P 32(3) 6_444 .
C20P C15P C6P 58(10) 6_444 .
O1P C15P C6P 144(4) 6_444 .
C16P C15P C6P 120.9(16) . .
C20P C15P C2P 97(10) 6_444 .
O1P C15P C2P 95(4) 6_444 .
C16P C15P C2P 119.3(17) . .
C6P C15P C2P 119.4(13) . .
C20P C15P C25P 56(10) 6_444 16
O1P C15P C25P 166(8) 6_444 16
C16P C15P C25P 162(7) . 16
C6P C15P C25P 45(7) . 16
C2P C15P C25P 75(7) . 16
C20P C15P C18P 69(8) 6_444 6_444
O1P C15P C18P 142(4) 6_444 6_444
C16P C15P C18P 166(3) . 6_444
C6P C15P C18P 71(2) . 6_444
C2P C15P C18P 49(2) . 6_444
C25P C15P C18P 27(7) 16 6_444
C20P C15P N1P 32(8) 6_444 6_444
O1P C15P N1P 116(4) 6_444 6_444
C16P C15P N1P 85(3) . 6_444
C6P C15P N1P 54(2) . 6_444
C2P C15P N1P 128(4) . 6_444
C25P C15P N1P 78(7) 16 6_444
C18P C15P N1P 98(3) 6_444 6_444
C20P C15P C21X 98(10) 6_444 11_655
O1P C15P C21X 63(4) 6_444 11_655
C16P C15P C21X 78(3) . 11_655
C6P C15P C21X 152(5) . 11_655
C2P C15P C21X 44(3) . 11_655
C25P C15P C21X 112(8) 16 11_655
C18P C15P C21X 89(4) 6_444 11_655
N1P C15P C21X 114(5) 6_444 11_655
C20P C15P C26P 47(9) 6_444 16
O1P C15P C26P 129(6) 6_444 16
C16P C15P C26P 129(5) . 16
C6P C15P C26P 86(5) . 16
C2P C15P C26P 50(4) . 16
C25P C15P C26P 50(4) 16 16
C18P C15P C26P 39(3) 6_444 16
N1P C15P C26P 78(5) 6_444 16
C21X C15P C26P 67(5) 11_655 16
O1P C16P O2P 116(7) 6_444 11_655
O1P C16P C19P 170(6) 6_444 11_655
O2P C16P C19P 57.9(19) 11_655 11_655
O1P C16P C15P 42(4) 6_444 .
O2P C16P C15P 122(4) 11_655 .
C19P C16P C15P 146(3) 11_655 .
O1P C16P C13P 88(4) 6_444 .
O2P C16P C13P 105(3) 11_655 .
C19P C16P C13P 87(2) 11_655 .
C15P C16P C13P 121.5(18) . .
O1P C16P C9P 148(6) 6_444 .
O2P C16P C9P 43(2) 11_655 .
C19P C16P C9P 34(2) 11_655 .
C15P C16P C9P 118.9(16) . .
C13P C16P C9P 119.2(13) . .
O1P C16P C20P 52(3) 6_444 6_444
O2P C16P C20P 125(4) 11_655 6_444
C19P C16P C20P 137(3) 11_655 6_444
C15P C16P C20P 11(3) . 6_444
C13P C16P C20P 125(3) . 6_444
C9P C16P C20P 113(2) . 6_444
O1P C16P N1P 129(5) 6_444 11_655
O2P C16P N1P 105(3) 11_655 11_655
C19P C16P N1P 51.6(17) 11_655 11_655
C15P C16P N1P 131(4) . 11_655
C13P C16P N1P 52(2) . 11_655
C9P C16P N1P 83(2) . 11_655
C20P C16P N1P 123(4) 6_444 11_655
O1P C16P C21Y 84(5) 6_444 11_655
O2P C16P C21Y 129(3) 11_655 11_655
C19P C16P C21Y 95(2) 11_655 11_655
C15P C16P C21Y 105(2) . 11_655
C13P C16P C21Y 25(2) . 11_655
C9P C16P C21Y 128(2) . 11_655
C20P C16P C21Y 104(3) 6_444 11_655
N1P C16P C21Y 45.7(13) 11_655 11_655
O1P C16P C21P 84(4) 6_444 11_655
O2P C16P C21P 126(3) 11_655 11_655
C19P C16P C21P 94(2) 11_655 11_655
C15P C16P C21P 107(2) . 11_655
C13P C16P C21P 22(2) . 11_655
C9P C16P C21P 128(2) . 11_655
C20P C16P C21P 107(3) 6_444 11_655
N1P C16P C21P 46.5(13) 11_655 11_655
C21Y C16P C21P 3.7(14) 11_655 11_655
C2P C1P C18P 119.0(19) . .
C2P C1P C14P 116.7(15) . .
C18P C1P C14P 89.6(10) . .
C1P C14P C17P 90.0(10) . .
C1P C14P C13P 111.5(14) . .
C17P C14P C13P 114.9(19) . .
C19P C17P C18P 102.6(10) . .
C19P C17P C14P 111.9(17) . .
C18P C17P C14P 89.4(10) . .
C20P C18P C1P 116.3(19) . .
C20P C18P C17P 102.0(10) . .
C1P C18P C17P 90.6(10) . .
C9P C19P C10P 83(4) 16 16
C9P C19P O2P 53(4) 16 .
C10P C19P O2P 85(3) 16 .
C9P C19P C16P 79(3) 16 16
C10P C19P C16P 140(4) 16 16
O2P C19P C16P 56(2) . 16
C9P C19P N1P 146(4) 16 .
C10P C19P N1P 130(3) 16 .
O2P C19P N1P 126(2) . .
C16P C19P N1P 77(3) 16 .
C9P C19P C17P 78(4) 16 .
C10P C19P C17P 55(3) 16 .
O2P C19P C17P 120.2(19) . .
C16P C19P C17P 149(2) 16 .
N1P C19P C17P 113.6(11) . .
C9P C19P C6P 153(4) 16 6_444
C10P C19P C6P 79(2) 16 6_444
O2P C19P C6P 143(2) . 6_444
C16P C19P C6P 127(3) 16 6_444
N1P C19P C6P 52.6(16) . 6_444
C17P C19P C6P 75.6(16) . 6_444
C9P C19P C11P 132(4) 16 16
C10P C19P C11P 51.3(16) 16 16
O2P C19P C11P 104(2) . 16
C16P C19P C11P 126(3) 16 16
N1P C19P C11P 81.4(19) . 16
C17P C19P C11P 84.8(18) . 16
C6P C19P C11P 41.3(19) 6_444 16
C9P C19P C25P 118(5) 16 11_655
C10P C19P C25P 72(4) 16 11_655
O2P C19P C25P 156(2) . 11_655
C16P C19P C25P 148(3) 16 11_655
N1P C19P C25P 74(3) . 11_655
C17P C19P C25P 42(4) . 11_655
C6P C19P C25P 36(4) 6_444 11_655
C11P C19P C25P 65(4) 16 11_655
C9P C19P C13P 124(4) 16 16
C10P C19P C13P 126(3) 16 16
O2P C19P C13P 81(2) . 16
C16P C19P C13P 47.5(16) 16 16
N1P C19P C13P 46(2) . 16
C17P C19P C13P 157.8(19) . 16
C6P C19P C13P 83(2) 6_444 16
C11P C19P C13P 82.4(17) 16 16
C25P C19P C13P 116(3) 11_655 16
C9P C19P C21Y 55(4) 16 11_655
C10P C19P C21Y 110(3) 16 11_655
O2P C19P C21Y 103(2) . 11_655
C16P C19P C21Y 88(2) 16 11_655
N1P C19P C21Y 100(2) . 11_655
C17P C19P C21Y 62.2(16) . 11_655
C6P C19P C21Y 113(2) 6_444 11_655
C11P C19P C21Y 145(3) 16 11_655
C25P C19P C21Y 82(4) 11_655 11_655
C13P C19P C21Y 124(2) 16 11_655
C9P C19P C21P 52(4) 16 11_655
C10P C19P C21P 107(3) 16 11_655
O2P C19P C21P 101(2) . 11_655
C16P C19P C21P 89(2) 16 11_655
N1P C19P C21P 103.6(17) . 11_655
C17P C19P C21P 61.0(16) . 11_655
C6P C19P C21P 115(2) 6_444 11_655
C11P C19P C21P 145(3) 16 11_655
C25P C19P C21P 83(5) 11_655 11_655
C13P C19P C21P 126(2) 16 11_655
C21Y C19P C21P 3.5(15) 11_655 11_655
C15P C20P O1P 34(10) 6_444 .
C15P C20P C6P 110(10) 6_444 6_444
O1P C20P C6P 132(3) . 6_444
C15P C20P N1P 141(9) 6_444 .
O1P C20P N1P 119(2) . .
C6P C20P N1P 63(3) 6_444 .
C15P C20P C25P 113(10) 6_444 11_655
O1P C20P C25P 147(3) . 11_655
C6P C20P C25P 50(5) 6_444 11_655
N1P C20P C25P 92(4) . 11_655
C15P C20P C2P 71(9) 6_444 6_444
O1P C20P C2P 82(3) . 6_444
C6P C20P C2P 124(3) 6_444 6_444
N1P C20P C2P 146(3) . 6_444
C25P C20P C2P 77(5) 11_655 6_444
C15P C20P C16P 60(8) 6_444 6_444
O1P C20P C16P 30(2) . 6_444
C6P C20P C16P 121(3) 6_444 6_444
N1P C20P C16P 89(3) . 6_444
C25P C20P C16P 168(6) 11_655 6_444
C2P C20P C16P 108(3) 6_444 6_444
C15P C20P C18P 100(9) 6_444 .
O1P C20P C18P 126(2) . .
C6P C20P C18P 77(2) 6_444 .
N1P C20P C18P 114.5(11) . .
C25P C20P C18P 28(5) 11_655 .
C2P C20P C18P 49(2) 6_444 .
C16P C20P C18P 156(2) 6_444 .
C15P C20P C26P 126(10) 6_444 11_655
O1P C20P C26P 128(3) . 11_655
C6P C20P C26P 99(4) 6_444 11_655
N1P C20P C26P 92(4) . 11_655
C25P C20P C26P 56(4) 11_655 11_655
C2P C20P C26P 55(3) 6_444 11_655
C16P C20P C26P 136(4) 6_444 11_655
C18P C20P C26P 43.7(18) . 11_655
C15P C20P C21X 73(10) 6_444 16
O1P C20P C21X 59(4) . 16
C6P C20P C21X 166(4) 6_444 16
N1P C20P C21X 124(3) . 16
C25P C20P C21X 116(6) 11_655 16
C2P C20P C21X 42(3) 6_444 16
C16P C20P C21X 73(4) 6_444 16
C18P C20P C21X 89(4) . 16
C26P C20P C21X 69(5) 11_655 16
C16P O1P C15P 106(5) 6_444 6_444
C16P O1P C20P 98(4) 6_444 .
C15P O1P C20P 10(4) 6_444 .
C16P O1P C13P 63(4) 6_444 6_444
C15P O1P C13P 146(6) 6_444 6_444
C20P O1P C13P 137(3) . 6_444
C16P O1P C21X 112(7) 6_444 16
C15P O1P C21X 85(4) 6_444 16
C20P O1P C21X 83(4) . 16
C13P O1P C21X 71(5) 6_444 16
C16P O1P O2P 40(4) 6_444 16
C15P O1P O2P 114(4) 6_444 16
C20P O1P O2P 112(2) . 16
C13P O1P O2P 79(2) 6_444 16
C21X O1P O2P 148(5) 16 16
C16P O1P C2P 141(6) 6_444 6_444
C15P O1P C2P 52(3) 6_444 6_444
C20P O1P C2P 56(2) . 6_444
C13P O1P C2P 114(3) 6_444 6_444
C21X O1P C2P 44(4) 16 6_444
O2P O1P C2P 166(3) 16 6_444
C9P O2P C16P 79(3) 16 16
C9P O2P C19P 41(3) 16 .
C16P O2P C19P 66(3) 16 .
C9P O2P C10P 56(3) 16 16
C16P O2P C10P 113(3) 16 16
C19P O2P C10P 47(2) . 16
C9P O2P O1P 100(4) 16 11_655
C16P O2P O1P 23(3) 16 11_655
C19P O2P O1P 89(3) . 11_655
C10P O2P O1P 135(3) 16 11_655
C19P N1P C20P 107.2(11) . .
C19P N1P C13P 87(2) . 16
C20P N1P C13P 160(2) . 16
C19P N1P C6P 76(2) . 6_444
C20P N1P C6P 55(2) . 6_444
C13P N1P C6P 119(3) 16 6_444
C19P N1P C21Y 124(2) . .
C20P N1P C21Y 129(2) . .
C13P N1P C21Y 39(2) 16 .
C6P N1P C21Y 134(2) 6_444 .
C19P N1P C21P 122(2) . .
C20P N1P C21P 130(2) . .
C13P N1P C21P 36(2) 16 .
C6P N1P C21P 130(3) 6_444 .
C21Y N1P C21P 5(2) . .
C19P N1P C12P 89(2) . 16
C20P N1P C12P 109(2) . 16
C13P N1P C12P 56.5(19) 16 16
C6P N1P C12P 65(2) 6_444 16
C21Y N1P C12P 74(2) . 16
C21P N1P C12P 69(2) . 16
C19P N1P C15P 112.9(17) . 6_444
C20P N1P C15P 6.8(19) . 6_444
C13P N1P C15P 153(3) 16 6_444
C6P N1P C15P 54.8(19) 6_444 6_444
C21Y N1P C15P 123(3) . 6_444
C21P N1P C15P 124(3) . 6_444
C12P N1P C15P 104(3) 16 6_444
C19P N1P C7P 87(2) . 6_444
C20P N1P C7P 99(2) . 6_444
C13P N1P C7P 67(2) 16 6_444
C6P N1P C7P 54.0(17) 6_444 6_444
C21Y N1P C7P 83.6(19) . 6_444
C21P N1P C7P 79(2) . 6_444
C12P N1P C7P 11(2) 16 6_444
C15P N1P C7P 95(3) 6_444 6_444
C19P N1P C16P 51.1(18) . 16
C20P N1P C16P 148(2) . 16
C13P N1P C16P 52.8(19) 16 16
C6P N1P C16P 124(3) 6_444 16
C21Y N1P C16P 78(2) . 16
C21P N1P C16P 78(2) . 16
C12P N1P C16P 96(3) 16 16
C15P N1P C16P 154(3) 6_444 16
C7P N1P C16P 103(3) 6_444 16
C19P N1P C25P 64(3) . 11_655
C20P N1P C25P 45(3) . 11_655
C13P N1P C25P 142(3) 16 11_655
C6P N1P C25P 33(4) 6_444 11_655
C21Y N1P C25P 166(4) . 11_655
C21P N1P C25P 163(4) . 11_655
C12P N1P C25P 96(4) 16 11_655
C15P N1P C25P 49(3) 6_444 11_655
C7P N1P C25P 86(4) 6_444 11_655
C16P N1P C25P 114(3) 16 11_655
N1P C21P C22P 124(2) . .
N1P C21P C26P 121(2) . .
C22P C21P C26P 113.6 . .
C21P C22P C23P 109.8 . .
C24P C23P C22P 113.1 . .
C23P C24P C25P 110.9 . .
C26P C25P C24P 112.1 . .
C21P C26P C25P 111.4 . .
N1P C21Y C26Y 114.0(17) . .
N1P C21Y C21X 114.8(17) . .
C26Y C21Y C21X 113.6 . .
N1P C21Y C16P 56(2) . 16
C26Y C21Y C16P 104(2) . 16
C21X C21Y C16P 70.8(17) . 16
C21Y C21X C22X 111.4 . .
C21X C22X C23X 112.1 . .
C21X C22X C17P 76.2(18) . 16
C23X C22X C17P 80(2) . 16
C24X C23X C22X 110.9 . .
C23X C24X C26Y 113.1 . .
C21Y C26Y C24X 109.7 . .
O2N N1N O1N 130(3) . .
O2N N1N O3N 115(2) . .
O1N N1N O3N 115(3) . .
O5N N2N O4N 122(2) . .
O5N N2N O6N 114(2) . .
O4N N2N O6N 124(2) . .
O8N N3N O7N 131(3) . .
O8N N3N O9N 117(3) . .
O7N N3N O9N 112(2) . .
O28 O1 O22 119(3) . .
O17 O8 O27 144(4) . .
O17 O8 O22 129(4) . .
O27 O8 O22 66(2) . .
O16 O10 O33 26.1(18) . .
O14 O12 O33 122(5) . .
O14 O12 O16 149(5) . .
O33 O12 O16 27.6(9) . .
O18 O13 O33 134.4(19) . .
O12 O14 O15 149(6) . .
O14 O15 O25 169(3) . .
O10 O16 O33 129(3) . .
O10 O16 O12 164(3) . .
O33 O16 O12 67(2) . .
O8 O17 O30 166(5) . .
O13 O18 O19 175(2) . .
O4 O20 O21 158(5) . .
O4 O20 O3 124(5) . .
O21 O20 O3 77(3) . .
O27 O22 O1 135(3) . .
O27 O22 O8 46.4(17) . .
O1 O22 O8 171(3) . .
O27 O22 O26 42.9(17) . .
O1 O22 O26 93(2) . .
O8 O22 O26 89(3) . .
O26 O23 O27 104(4) . .
O23 O26 O27 39(3) . .
O23 O26 O22 103(4) . .
O27 O26 O22 65(3) . .
O23 O27 O26 37(3) . .
O23 O27 O8 173(4) . .
O26 O27 O8 139(4) . .
O23 O27 O22 108(3) . .
O26 O27 O22 72(3) . .
O8 O27 O22 68(3) . .
O1 O28 O6 169(5) . .
O1 O28 O31 91(4) . .
O6 O28 O31 92(4) . .
O17 O30 O1X 106(3) . .
O16 O33 O32 146(3) . .
O16 O33 O10 24.5(17) . .
O32 O33 O10 140(2) . .
O16 O33 O12 85(2) . .
O32 O33 O12 91(2) . .
O10 O33 O12 110(2) . .
O16 O33 O13 103(2) . .
O32 O33 O13 82.0(17) . .
O10 O33 O13 78.2(17) . .
O12 O33 O13 172(2) . .

loop_
_geom_bond_atom_site_label_1
_geom_bond_atom_site_label_2
_geom_bond_distance
_geom_bond_site_symmetry_2
Pd1 N1 2.029(4) .
Pd1 N3 2.034(4) .
Pd1 N1T 2.049(5) .
Pd1 N2T 2.056(5) .
Pd2 N2 2.036(4) 6_444
Pd2 N2 2.036(4) .
Pd2 N3T 2.055(5) 6_444
Pd2 N3T 2.055(5) .
C1 N1 1.345(7) .
C1 C2 1.385(8) .
C2 C3 1.397(8) .
C3 C4 1.393(8) .
C3 C16 1.485(7) .
C4 C5 1.369(8) .
C5 N1 1.345(7) .
C6 N2 1.338(7) .
C6 C7 1.383(8) .
C7 C8 1.389(7) .
C8 C9 1.383(7) .
C8 C17 1.486(8) .
C9 C10 1.373(7) .
C10 N2 1.337(6) .
C11 N3 1.344(7) 11_655
C11 C12 1.372(8) .
C12 C13 1.393(8) .
C13 C14 1.378(8) .
C13 C18 1.472(8) .
C14 C15 1.376(8) .
C15 N3 1.341(7) 11_655
C16 N6 1.332(7) .
C16 N4 1.334(7) .
C17 N4 1.329(7) .
C17 N5 1.334(7) .
C18 N5 1.330(7) .
C18 N6 1.332(7) .
N3 C15 1.341(7) 16
N3 C11 1.344(7) 16
C1T C2T 1.354(13) .
C1T N1T 1.466(9) .
C2T N2T 1.489(10) .
C3T N1T 1.495(10) .
C4T N1T 1.453(9) .
C5T N2T 1.471(10) .
C6T N2T 1.448(8) .
C7T N3T 1.477(8) .
C7T C7T 1.521(14) 6_444
C8T N3T 1.497(8) .
C9T N3T 1.502(9) .
C2P C18P 1.25(6) 6_444
C2P C21X 1.29(14) 11_655
C2P C3P 1.376(17) .
C2P C15P 1.41(3) .
C2P C20P 1.48(5) 6_444
C2P C1P 1.487(18) .
C2P C22X 1.49(9) 16
C2P C26P 1.51(13) 16
C2P C1P 1.61(6) 6_444
C2P C21X 1.73(14) 16
C2P O1P 1.77(5) 6_444
C2P C25P 1.79(19) 16
C3P C4P 1.392(17) .
C4P C5P 1.402(17) .
C5P C6P 1.402(17) .
C6P C25P 1.11(14) 16
C6P C11P 1.22(5) 11_655
C6P C20P 1.25(5) 6_444
C6P N1P 1.37(5) 6_444
C6P C15P 1.38(2) .
C6P C7P 1.392(18) .
C6P C12P 1.57(6) 11_655
C6P C19P 1.66(6) 6_444
C6P C18P 1.73(5) 6_444
C6P C10P 1.87(6) 11_655
C6P C17P 1.96(5) 6_444
C7P C8P 1.410(17) .
C7P C26Y 1.92(13) 6_444
C7P C21P 1.99(6) 6_444
C8P C9P 1.369(17) .
C8P C23P 1.88(14) 6_444
C9P C19P 0.81(4) 11_655
C9P O2P 1.00(5) 11_655
C9P C10P 1.392(17) .
C9P C16P 1.43(3) .
C9P C17P 1.57(5) 11_655
C9P C21Y 1.57(7) 6_444
C9P C21P 1.58(6) 6_444
C9P C23P 1.69(14) 6_444
C9P C22P 1.7(2) 6_444
C10P C11P 1.395(17) .
C11P C12P 1.388(17) .
C12P C13P 1.396(17) .
C12P C22P 1.86(6) 11_655
C13P C21P 0.87(5) 11_655
C13P C21Y 0.94(6) 11_655
C13P N1P 1.36(6) 11_655
C13P C16P 1.38(2) .
C13P C26Y 1.42(5) 11_655
C13P O1P 1.55(5) 6_444
C13P C14P 1.550(18) .
C13P C7P 1.68(6) 16
C13P C8P 1.75(5) 16
C13P C22P 1.85(7) 11_655
C13P C21X 1.86(9) 11_655
C15P C20P 0.30(6) 6_444
C15P O1P 0.97(5) 6_444
C15P C16P 1.378(14) .
C15P C25P 1.52(8) 16
C15P C18P 1.59(4) 6_444
C15P N1P 1.60(6) 6_444
C15P C21X 1.84(15) 11_655
C15P C26P 1.96(11) 16
C16P O1P 0.75(5) 6_444
C16P O2P 1.22(5) 11_655
C16P C19P 1.34(4) 11_655
C16P C20P 1.50(4) 6_444
C16P N1P 1.68(5) 11_655
C16P C21Y 1.98(6) 11_655
C16P C21P 1.99(5) 11_655
C1P C18P 1.530(18) .
C1P C14P 1.539(17) .
C14P C17P 1.540(18) .
C17P C19P 1.524(16) .
C17P C18P 1.533(16) .
C18P C20P 1.511(16) .
C19P C9P 0.81(4) 16
C19P C10P 1.23(4) 16
C19P O2P 1.245(18) .
C19P C16P 1.34(4) 16
C19P N1P 1.352(17) .
C19P C6P 1.66(6) 6_444
C19P C11P 1.78(4) 16
C19P C25P 1.84(7) 11_655
C19P C13P 1.88(4) 16
C19P C21Y 1.88(6) 11_655
C19P C21P 1.94(5) 11_655
C20P C15P 0.30(6) 6_444
C20P O1P 1.202(17) .
C20P C6P 1.25(5) 6_444
C20P N1P 1.356(17) .
C20P C25P 1.38(9) 11_655
C20P C2P 1.48(5) 6_444
C20P C16P 1.50(4) 6_444
C20P C26P 1.76(13) 11_655
C20P C21X 1.91(16) 16
O1P C16P 0.75(5) 6_444
O1P C15P 0.97(5) 6_444
O1P C13P 1.55(5) 6_444
O1P C21X 1.65(17) 16
O1P O2P 1.69(5) 16
O1P C2P 1.77(5) 6_444
O2P C9P 1.00(5) 16
O2P C16P 1.22(5) 16
O2P C10P 1.67(5) 16
O2P O1P 1.69(5) 11_655
N1P C13P 1.36(6) 16
N1P C6P 1.37(5) 6_444
N1P C21Y 1.447(19) .
N1P C21P 1.480(17) .
N1P C12P 1.56(5) 16
N1P C15P 1.60(6) 6_444
N1P C7P 1.65(5) 6_444
N1P C16P 1.68(5) 16
N1P C25P 1.97(7) 11_655
C21P C22P 1.5025 .
C21P C26P 1.5059 .
C22P C23P 1.5335 .
C23P C24P 1.4798 .
C24P C25P 1.5378 .
C25P C26P 1.5228 .
C21Y C26Y 1.5024 .
C21Y C21X 1.5060 .
C21Y C16P 1.98(6) 16
C21X C22X 1.5231 .
C22X C23X 1.5371 .
C22X C17P 2.02(8) 16
C23X C24X 1.4797 .
C24X C26Y 1.5338 .
N1N O2N 1.16(2) .
N1N O1N 1.21(2) .
N1N O3N 1.33(2) .
N2N O5N 1.18(2) .
N2N O4N 1.218(18) .
N2N O6N 1.31(2) .
O1X O30 1.78(6) .
O7X O5 1.05(3) .
N3N O8N 1.20(2) .
N3N O7N 1.22(2) .
N3N O9N 1.32(2) .
O11X O2 1.45(2) .
O12X O24 1.40(6) .
O1 O28 1.20(6) .
O1 O22 1.58(3) .
O3 O20 1.74(6) .
O4 O20 1.29(7) .
O6 O28 1.37(6) .
O8 O17 1.21(5) .
O8 O27 1.25(4) .
O8 O22 1.60(4) .
O10 O16 0.71(3) .
O10 O33 1.32(3) .
O12 O14 0.74(5) .
O12 O33 1.50(3) .
O12 O16 1.62(3) .
O13 O18 1.50(3) .
O13 O33 1.69(3) .
O14 O15 1.42(4) .
O15 O25 1.67(3) .
O16 O33 0.754(19) .
O17 O30 1.40(5) .
O18 O19 1.65(4) .
O20 O21 1.55(7) .
O22 O27 1.58(4) .
O22 O26 1.65(4) .
O23 O26 0.73(4) .
O23 O27 0.77(4) .
O26 O27 1.19(4) .
O28 O31 1.58(6) .
O32 O33 1.25(2) .
